data_7119523
loop_
_publ_author_name
'Offiler, Caroline A.'
'Jones, Christopher D.'
'Steed, Jonathan W.'

_publ_section_title
;
 Metal 'turn-off', anion 'turn-on' gelation cascade in pyridinylmethyl
 ureas.
;
_journal_issue 12
_journal_name_full 'Chemical communications (Cambridge, England)'
_journal_page_first 2024
_journal_page_last 2027
_journal_paper_doi 10.1039/c6cc09126a
_journal_volume 53
_journal_year 2017
_chemical_formula_sum 'C26 H26 Cl2 N6 O2 Zn'
_chemical_formula_weight 590.80
_space_group_crystal_system orthorhombic
_space_group_IT_number 62
_space_group_name_Hall '-P 2ac 2n'
_space_group_name_H-M_alt 'P n m a'
_symmetry_space_group_name_Hall '-P 2ac 2n'
_symmetry_space_group_name_H-M 'P n m a'
_atom_sites_solution_hydrogens mixed
_audit_creation_method SHELXL-2014/7
_audit_update_record
;
2016-11-15 deposited with the CCDC.
2017-01-20 downloaded from the CCDC.
;
_cell_angle_alpha 90
_cell_angle_beta 90
_cell_angle_gamma 90
_cell_formula_units_Z 4
_cell_length_a 12.4837(7)
_cell_length_b 23.7851(13)
_cell_length_c 8.6713(5)
_cell_measurement_reflns_used 3804
_cell_measurement_temperature 120(2)
_cell_measurement_theta_max 33.37
_cell_measurement_theta_min 2.849
_cell_volume 2574.7(3)
_computing_cell_refinement 'SAINT v8.34A (Bruker, 2013)'
_computing_data_reduction 'SAINT v8.34A (Bruker, 2013)'
_computing_structure_refinement 'SHELXL-2014/7 (Sheldrick, 2014)'
_diffrn_ambient_temperature 120(2)
_diffrn_measured_fraction_theta_full 0.999
_diffrn_measured_fraction_theta_max 0.946
_diffrn_measurement_device_type 'Bruker APEX-II CCD'
_diffrn_measurement_method '\f and \w scans'
_diffrn_radiation_type MoK\a
_diffrn_radiation_wavelength 0.71073
_diffrn_reflns_av_R_equivalents 0.0737
_diffrn_reflns_av_unetI/netI 0.0504
_diffrn_reflns_Laue_measured_fraction_full 0.999
_diffrn_reflns_Laue_measured_fraction_max 0.946
_diffrn_reflns_limit_h_max 19
_diffrn_reflns_limit_h_min -19
_diffrn_reflns_limit_k_max 38
_diffrn_reflns_limit_k_min -36
_diffrn_reflns_limit_l_max 14
_diffrn_reflns_limit_l_min -13
_diffrn_reflns_number 48921
_diffrn_reflns_point_group_measured_fraction_full 0.999
_diffrn_reflns_point_group_measured_fraction_max 0.946
_diffrn_reflns_theta_full 25.242
_diffrn_reflns_theta_max 35.608
_diffrn_reflns_theta_min 2.500
_exptl_absorpt_coefficient_mu 1.198
_exptl_absorpt_correction_T_max 1.000
_exptl_absorpt_correction_T_min 0.607
_exptl_absorpt_correction_type multi-scan
_exptl_crystal_colour colourless
_exptl_crystal_density_diffrn 1.524
_exptl_crystal_description block
_exptl_crystal_F_000 1216
_exptl_crystal_recrystallization_method 'Re-crystallisation from solvent'
_exptl_crystal_size_max 0.611
_exptl_crystal_size_mid 0.249
_exptl_crystal_size_min 0.166
_refine_diff_density_max 0.769
_refine_diff_density_min -0.514
_refine_diff_density_rms 0.088
_refine_ls_extinction_method none
_refine_ls_goodness_of_fit_ref 1.057
_refine_ls_hydrogen_treatment mixed
_refine_ls_matrix_type full
_refine_ls_number_parameters 180
_refine_ls_number_reflns 5717
_refine_ls_number_restraints 0
_refine_ls_restrained_S_all 1.057
_refine_ls_R_factor_all 0.0707
_refine_ls_R_factor_gt 0.0401
_refine_ls_shift/su_max 0.000
_refine_ls_shift/su_mean 0.000
_refine_ls_structure_factor_coef Fsqd
_refine_ls_weighting_details 'w=1/[\s^2^(Fo^2^)+(0.0369P)^2^+1.0271P] where P=(Fo^2^+2Fc^2^)/3'
_refine_ls_weighting_scheme calc
_refine_ls_wR_factor_gt 0.0840
_refine_ls_wR_factor_ref 0.0931
_reflns_Friedel_coverage 0.000
_reflns_number_gt 4179
_reflns_number_total 5717
_reflns_threshold_expression 'I > 2\s(I)'
_cod_data_source_file c6cc09126a2.cif
_cod_data_source_block cozn_a
_cod_depositor_comments
;
The following automatic conversions were performed:

'_exptl_absorpt_correction_type' value 'Multi-scan' changed to
'multi-scan' according to
/usr/data/users/saulius/crontab/automatic-downloads/rss-feeds/RSC/lib/dictionaries/cif_core.dic
dictionary named 'cif_core.dic' version 2.4.2 from 2011-04-26.

Automatic conversion script
Id: cif_fix_values 4268 2015-11-12 08:31:59Z antanas 

 Adding full bibliography for 7119522--7119523.cif.
;
_cod_database_code 7119523
_shelx_shelxl_version_number 2014/7
_shelx_space_group_comment
;
The symmetry employed for this shelxl refinement is uniquely defined
by the following loop, which should always be used as a source of
symmetry information in preference to the above space-group names.
They are only intended as comments.
;
_shelx_estimated_absorpt_t_min 0.528
_shelx_estimated_absorpt_t_max 0.826

loop_
_space_group_symop_operation_xyz
'x, y, z'
'-x+1/2, -y, z+1/2'
'x+1/2, -y+1/2, -z+1/2'
'-x, y+1/2, -z'
'-x, -y, -z'
'x-1/2, y, -z-1/2'
'-x-1/2, y-1/2, z-1/2'
'x, -y-1/2, z'

loop_
_atom_site_label
_atom_site_type_symbol
_atom_site_fract_x
_atom_site_fract_y
_atom_site_fract_z
_atom_site_U_iso_or_equiv
_atom_site_adp_type
_atom_site_occupancy
_atom_site_site_symmetry_order
_atom_site_calc_flag
_atom_site_refinement_flags_posn
_atom_site_refinement_flags_adp
_atom_site_refinement_flags_occupancy
Zn1 Zn 0.32246(2) 0.2500 0.31153(3) 0.01444(6) Uani 1 2 d S T P
Cl1 Cl 0.17798(4) 0.2500 0.46013(6) 0.01892(10) Uani 1 2 d S T P
O1 O 0.79203(9) 0.46520(4) 0.39289(11) 0.0210(2) Uani 1 1 d . . .
N1 N 0.40829(9) 0.32054(5) 0.36879(14) 0.0161(2) Uani 1 1 d . . .
C1 C 0.49738(10) 0.33395(6) 0.29049(16) 0.0171(3) Uani 1 1 d . . .
H1 H 0.5243 0.3078 0.2173 0.020 Uiso 1 1 calc R U .
Cl2 Cl 0.29705(4) 0.2500 0.05790(6) 0.02622(11) Uani 1 2 d S T P
N2 N 0.68217(10) 0.45007(6) 0.18765(15) 0.0198(2) Uani 1 1 d . . .
C2 C 0.55216(10) 0.38418(6) 0.31110(15) 0.0165(2) Uani 1 1 d . . .
N3 N 0.78725(10) 0.52828(5) 0.19381(14) 0.0182(2) Uani 1 1 d . . .
C3 C 0.50934(10) 0.42301(6) 0.41390(16) 0.0179(3) Uani 1 1 d . . .
H3 H 0.5426 0.4586 0.4278 0.021 Uiso 1 1 calc R U .
C4 C 0.41773(10) 0.40930(6) 0.49585(16) 0.0173(3) Uani 1 1 d . . .
H4 H 0.3877 0.4353 0.5669 0.021 Uiso 1 1 calc R U .
C5 C 0.37051(10) 0.35740(6) 0.47318(16) 0.0164(2) Uani 1 1 d . . .
H5 H 0.3096 0.3475 0.5330 0.020 Uiso 1 1 calc R U .
C6 C 0.65724(11) 0.39218(6) 0.22813(19) 0.0213(3) Uani 1 1 d . . .
H6A H 0.7155 0.3774 0.2942 0.026 Uiso 1 1 calc R U .
H6B H 0.6561 0.3694 0.1325 0.026 Uiso 1 1 calc R U .
C7 C 0.75688(10) 0.47999(6) 0.26598(16) 0.0160(2) Uani 1 1 d . . .
C8 C 0.85895(11) 0.56905(6) 0.25146(16) 0.0165(2) Uani 1 1 d . . .
C9 C 0.94604(11) 0.55597(7) 0.34506(16) 0.0207(3) Uani 1 1 d . . .
H9 H 0.9584 0.5182 0.3760 0.025 Uiso 1 1 calc R U .
C10 C 1.01481(13) 0.59859(8) 0.39304(18) 0.0285(3) Uani 1 1 d . . .
H10 H 1.0729 0.5899 0.4596 0.034 Uiso 1 1 calc R U .
C11 C 0.99939(14) 0.65349(8) 0.3447(2) 0.0344(4) Uani 1 1 d . . .
H11 H 1.0471 0.6823 0.3768 0.041 Uiso 1 1 calc R U .
C12 C 0.91379(14) 0.66593(7) 0.2491(2) 0.0326(4) Uani 1 1 d . . .
H12 H 0.9037 0.7034 0.2141 0.039 Uiso 1 1 calc R U .
C13 C 0.84285(12) 0.62441(6) 0.20387(18) 0.0230(3) Uani 1 1 d . . .
H13 H 0.7833 0.6336 0.1405 0.028 Uiso 1 1 calc R U .
H3N H 0.7612(14) 0.5341(7) 0.104(2) 0.017(4) Uiso 1 1 d . . .
H2N H 0.6645(15) 0.4613(9) 0.096(2) 0.031(5) Uiso 1 1 d . . .

loop_
_atom_site_aniso_label
_atom_site_aniso_U_11
_atom_site_aniso_U_22
_atom_site_aniso_U_33
_atom_site_aniso_U_23
_atom_site_aniso_U_13
_atom_site_aniso_U_12
Zn1 0.01276(10) 0.01248(10) 0.01809(11) 0.000 0.00194(8) 0.000
Cl1 0.01540(19) 0.0189(2) 0.0225(2) 0.000 0.00530(16) 0.000
O1 0.0257(5) 0.0227(5) 0.0146(4) 0.0027(4) 0.0015(4) -0.0043(4)
N1 0.0144(5) 0.0153(5) 0.0188(5) -0.0012(4) 0.0006(4) -0.0003(4)
C1 0.0158(6) 0.0152(6) 0.0202(6) -0.0049(5) 0.0029(5) -0.0011(4)
Cl2 0.0287(2) 0.0319(3) 0.0181(2) 0.000 0.00048(18) 0.000
N2 0.0194(5) 0.0207(6) 0.0194(6) -0.0018(5) 0.0013(4) -0.0061(4)
C2 0.0142(6) 0.0159(6) 0.0193(6) -0.0019(5) 0.0002(5) -0.0010(4)
N3 0.0208(5) 0.0196(6) 0.0141(5) 0.0016(5) -0.0026(4) -0.0051(4)
C3 0.0163(6) 0.0160(6) 0.0214(6) -0.0040(5) -0.0014(5) -0.0011(5)
C4 0.0166(6) 0.0181(6) 0.0173(6) -0.0050(5) -0.0005(5) 0.0024(5)
C5 0.0137(6) 0.0190(6) 0.0164(6) -0.0014(5) 0.0002(4) 0.0018(5)
C6 0.0169(6) 0.0174(6) 0.0296(7) -0.0055(6) 0.0071(5) -0.0037(5)
C7 0.0156(6) 0.0171(6) 0.0153(6) -0.0035(5) 0.0045(4) -0.0012(4)
C8 0.0180(6) 0.0165(6) 0.0149(6) -0.0024(5) 0.0026(5) -0.0020(5)
C9 0.0198(6) 0.0254(7) 0.0170(6) -0.0001(5) 0.0009(5) -0.0035(5)
C10 0.0230(7) 0.0408(9) 0.0217(7) -0.0081(7) 0.0004(6) -0.0093(6)
C11 0.0345(9) 0.0320(9) 0.0367(9) -0.0183(7) 0.0091(7) -0.0144(7)
C12 0.0380(9) 0.0158(7) 0.0439(10) -0.0089(7) 0.0120(8) -0.0033(6)
C13 0.0240(7) 0.0174(6) 0.0277(8) -0.0021(6) 0.0054(6) 0.0024(5)

loop_
_atom_type_symbol
_atom_type_description
_atom_type_scat_dispersion_real
_atom_type_scat_dispersion_imag
_atom_type_scat_source
C C 0.0033 0.0016 'International Tables Vol C Tables 4.2.6.8 and 6.1.1.4'
H H 0.0000 0.0000 'International Tables Vol C Tables 4.2.6.8 and 6.1.1.4'
N N 0.0061 0.0033 'International Tables Vol C Tables 4.2.6.8 and 6.1.1.4'
O O 0.0106 0.0060 'International Tables Vol C Tables 4.2.6.8 and 6.1.1.4'
Cl Cl 0.1484 0.1585 'International Tables Vol C Tables 4.2.6.8 and 6.1.1.4'
Zn Zn 0.2839 1.4301 'International Tables Vol C Tables 4.2.6.8 and 6.1.1.4'

loop_
_geom_angle_atom_site_label_1
_geom_angle_atom_site_label_2
_geom_angle_atom_site_label_3
_geom_angle
_geom_angle_site_symmetry_1
N1 Zn1 N1 109.72(6) 8_565
N1 Zn1 Cl1 106.51(3) 8_565
N1 Zn1 Cl1 106.51(3) .
N1 Zn1 Cl2 108.30(3) 8_565
N1 Zn1 Cl2 108.30(3) .
Cl1 Zn1 Cl2 117.34(2) .
C1 N1 C5 118.44(12) .
C1 N1 Zn1 120.32(9) .
C5 N1 Zn1 120.84(9) .
N1 C1 C2 123.21(12) .
N1 C1 H1 118.4 .
C2 C1 H1 118.4 .
C7 N2 C6 121.54(13) .
C7 N2 H2N 118.3(13) .
C6 N2 H2N 117.3(13) .
C1 C2 C3 117.70(12) .
C1 C2 C6 118.40(12) .
C3 C2 C6 123.80(12) .
C7 N3 C8 126.39(12) .
C7 N3 H3N 116.7(12) .
C8 N3 H3N 116.9(12) .
C4 C3 C2 119.33(13) .
C4 C3 H3 120.3 .
C2 C3 H3 120.3 .
C5 C4 C3 119.30(12) .
C5 C4 H4 120.4 .
C3 C4 H4 120.4 .
N1 C5 C4 121.89(12) .
N1 C5 H5 119.1 .
C4 C5 H5 119.1 .
N2 C6 C2 114.88(12) .
N2 C6 H6A 108.5 .
C2 C6 H6A 108.5 .
N2 C6 H6B 108.5 .
C2 C6 H6B 108.5 .
H6A C6 H6B 107.5 .
O1 C7 N2 122.76(13) .
O1 C7 N3 123.40(13) .
N2 C7 N3 113.82(13) .
C9 C8 C13 119.76(13) .
C9 C8 N3 123.25(13) .
C13 C8 N3 116.91(13) .
C8 C9 C10 119.55(15) .
C8 C9 H9 120.2 .
C10 C9 H9 120.2 .
C11 C10 C9 120.69(16) .
C11 C10 H10 119.7 .
C9 C10 H10 119.7 .
C12 C11 C10 119.34(15) .
C12 C11 H11 120.3 .
C10 C11 H11 120.3 .
C13 C12 C11 120.75(16) .
C13 C12 H12 119.6 .
C11 C12 H12 119.6 .
C12 C13 C8 119.87(15) .
C12 C13 H13 120.1 .
C8 C13 H13 120.1 .

loop_
_geom_bond_atom_site_label_1
_geom_bond_atom_site_label_2
_geom_bond_distance
_geom_bond_site_symmetry_2
Zn1 N1 2.0517(11) 8_565
Zn1 N1 2.0518(11) .
Zn1 Cl1 2.2166(5) .
Zn1 Cl2 2.2221(6) .
O1 C7 1.2358(17) .
N1 C1 1.3415(17) .
N1 C5 1.3454(17) .
C1 C2 1.3881(19) .
C1 H1 0.9500 .
N2 C7 1.3555(18) .
N2 C6 1.4548(19) .
N2 H2N 0.86(2) .
C2 C3 1.3906(19) .
C2 C6 1.5081(19) .
N3 C7 1.3619(18) .
N3 C8 1.4113(18) .
N3 H3N 0.856(18) .
C3 C4 1.3853(19) .
C3 H3 0.9500 .
C4 C5 1.3821(19) .
C4 H4 0.9500 .
C5 H5 0.9500 .
C6 H6A 0.9900 .
C6 H6B 0.9900 .
C8 C9 1.392(2) .
C8 C13 1.394(2) .
C9 C10 1.392(2) .
C9 H9 0.9500 .
C10 C11 1.385(3) .
C10 H10 0.9500 .
C11 C12 1.385(3) .
C11 H11 0.9500 .
C12 C13 1.383(2) .
C12 H12 0.9500 .
C13 H13 0.9500 .

loop_
_geom_hbond_atom_site_label_D
_geom_hbond_atom_site_label_H
_geom_hbond_atom_site_label_A
_geom_hbond_distance_DH
_geom_hbond_distance_HA
_geom_hbond_distance_DA
_geom_hbond_angle_DHA
_geom_hbond_site_symmetry_A
C1 H1 Cl1 0.95 2.82 3.7138(14) 157.7 6_656
C5 H5 Cl1 0.95 2.91 3.5093(14) 122.1 .
C6 H6B Cl1 0.99 2.96 3.7641(15) 138.5 6_656
C9 H9 O1 0.95 2.43 2.9205(18) 111.6 .
N3 H3N O1 0.856(18) 1.947(18) 2.7950(16) 170.9(17) 2_664
N2 H2N O1 0.86(2) 2.54(2) 3.2707(17) 142.5(17) 2_664
